data_7035795
loop_
_publ_author_name
'Zigon, Nicolas'
'Kyritsakas, Nathalie'
'Hosseini, Mir Wais'

_publ_section_title
;
 Molecular tectonics: heterometallic coordination networks based on a
 Pt(ii) organometallic metallatecton.
;
_journal_issue 32
_journal_name_full 'Dalton transactions (Cambridge, England : 2003)'
_journal_page_first 14204
_journal_page_last 14207
_journal_paper_doi 10.1039/c5dt02404h
_journal_volume 44
_journal_year 2015
_chemical_formula_moiety 'C50 H38 N2 P2 Pt'
_chemical_formula_sum 'C50 H38 N2 P2 Pt'
_chemical_formula_weight 923.85
_chemical_name_systematic
; 
 ? 
;
_space_group_IT_number 2
_symmetry_cell_setting triclinic
_symmetry_space_group_name_Hall '-P 1'
_symmetry_space_group_name_H-M 'P -1'
_atom_sites_solution_hydrogens geom
_atom_sites_solution_primary direct
_atom_sites_solution_secondary difmap
_audit_creation_method SHELXL-97
_audit_update_record
;
2015-05-27 deposited with the CCDC.
2015-07-10 downloaded from the CCDC.
;
_cell_angle_alpha 83.162(2)
_cell_angle_beta 67.534(2)
_cell_angle_gamma 81.896(2)
_cell_formula_units_Z 1
_cell_length_a 9.8982(5)
_cell_length_b 10.2683(5)
_cell_length_c 10.6425(5)
_cell_measurement_reflns_used 5193
_cell_measurement_temperature 173(2)
_cell_measurement_theta_max 28.30
_cell_measurement_theta_min 2.78
_cell_volume 987.09(8)
_computing_cell_refinement 'Bruker SAINT'
_computing_data_collection 'Bruker APEX2'
_computing_data_reduction 'Bruker SAINT'
_computing_molecular_graphics 'Bruker SHELXTL'
_computing_publication_material 'Bruker SHELXTL'
_computing_structure_refinement 'SHELXL-97 (Sheldrick, 2008)'
_computing_structure_solution 'SHELXS-97 (Sheldrick, 2008)'
_diffrn_ambient_temperature 173(2)
_diffrn_measured_fraction_theta_full 0.996
_diffrn_measured_fraction_theta_max 0.996
_diffrn_measurement_device_type 'Bruker APEX-II CCD'
_diffrn_measurement_method '\f and \w scans'
_diffrn_radiation_monochromator graphite
_diffrn_radiation_source 'fine-focus sealed tube'
_diffrn_radiation_type MoK\a
_diffrn_radiation_wavelength 0.71073
_diffrn_reflns_av_R_equivalents 0.0360
_diffrn_reflns_av_sigmaI/netI 0.0562
_diffrn_reflns_limit_h_max 13
_diffrn_reflns_limit_h_min -13
_diffrn_reflns_limit_k_max 13
_diffrn_reflns_limit_k_min -14
_diffrn_reflns_limit_l_max 15
_diffrn_reflns_limit_l_min -13
_diffrn_reflns_number 10992
_diffrn_reflns_theta_full 29.16
_diffrn_reflns_theta_max 29.16
_diffrn_reflns_theta_min 2.01
_exptl_absorpt_coefficient_mu 3.673
_exptl_absorpt_correction_T_max 0.8377
_exptl_absorpt_correction_T_min 0.7576
_exptl_absorpt_correction_type multi-scan
_exptl_absorpt_process_details sadabs
_exptl_crystal_colour colorless
_exptl_crystal_density_diffrn 1.554
_exptl_crystal_density_meas ?
_exptl_crystal_density_method 'not measured'
_exptl_crystal_description prism
_exptl_crystal_F_000 460
_exptl_crystal_size_max 0.08
_exptl_crystal_size_mid 0.06
_exptl_crystal_size_min 0.05
_refine_diff_density_max 1.844
_refine_diff_density_min -1.204
_refine_diff_density_rms 0.147
_refine_ls_extinction_method none
_refine_ls_goodness_of_fit_ref 1.023
_refine_ls_hydrogen_treatment constr
_refine_ls_matrix_type full
_refine_ls_number_parameters 250
_refine_ls_number_reflns 5285
_refine_ls_number_restraints 0
_refine_ls_restrained_S_all 1.023
_refine_ls_R_factor_all 0.0369
_refine_ls_R_factor_gt 0.0354
_refine_ls_shift/su_max 0.000
_refine_ls_shift/su_mean 0.000
_refine_ls_structure_factor_coef Fsqd
_refine_ls_weighting_details 'calc w=1/[\s^2^(Fo^2^)+(0.0438P)^2^+0.0000P] where P=(Fo^2^+2Fc^2^)/3'
_refine_ls_weighting_scheme calc
_refine_ls_wR_factor_gt 0.0772
_refine_ls_wR_factor_ref 0.0782
_reflns_number_gt 5192
_reflns_number_total 5285
_reflns_threshold_expression >2sigma(I)
_cod_data_source_file c5dt02404h2.cif
_cod_data_source_block e2693a
_cod_depositor_comments
;
The following automatic conversions were performed:

'_symmetry_cell_setting' value 'Triclinic' changed to 'triclinic'
according to
/usr/data/users/saulius/crontab/automatic-downloads/rss-feeds/RSC/lib/dictionaries/cif_core.dic
dictionary named 'cif_core.dic' version 2.4.2 from 2011-04-26.

'_exptl_crystal_density_meas' value 'none' was changed to '?' - the
value is perceived as not measured.

Automatic conversion script
Id: cif_fix_values 3271 2015-04-21 07:52:19Z andrius 

 Adding full bibliography for 7035795--7035799.cif.
;
_cod_original_sg_symbol_H-M P-1
_cod_database_code 7035795

loop_
_symmetry_equiv_pos_as_xyz
'x, y, z'
'-x, -y, -z'

loop_
_atom_site_label
_atom_site_type_symbol
_atom_site_fract_x
_atom_site_fract_y
_atom_site_fract_z
_atom_site_U_iso_or_equiv
_atom_site_adp_type
_atom_site_occupancy
_atom_site_symmetry_multiplicity
_atom_site_calc_flag
_atom_site_refinement_flags
Pt1 Pt 0.0000 0.5000 0.5000 0.01973(7) Uani 1 2 d S
C1 C 0.0636(3) 0.6540(4) 0.5536(3) 0.0249(7) Uani 1 1 d .
C2 C 0.0991(4) 0.7485(4) 0.5855(4) 0.0288(8) Uani 1 1 d .
C3 C 0.1437(4) 0.8621(4) 0.6182(4) 0.0274(7) Uani 1 1 d .
C4 C 0.0516(4) 0.9779(4) 0.6497(4) 0.0377(9) Uani 1 1 d .
H4 H -0.0450 0.9837 0.6498 0.045 Uiso 1 1 calc R
C5 C 0.0996(5) 1.0853(5) 0.6811(5) 0.0477(11) Uani 1 1 d .
H5 H 0.0333 1.1630 0.7034 0.057 Uiso 1 1 calc R
N1 N 0.2341(5) 1.0855(4) 0.6819(4) 0.0499(10) Uani 1 1 d .
C6 C 0.3222(5) 0.9750(5) 0.6503(5) 0.0431(10) Uani 1 1 d .
H6 H 0.4186 0.9731 0.6498 0.052 Uiso 1 1 calc R
C7 C 0.2854(4) 0.8624(4) 0.6179(4) 0.0341(9) Uani 1 1 d .
H7 H 0.3546 0.7864 0.5959 0.041 Uiso 1 1 calc R
P1 P 0.20788(9) 0.49099(8) 0.30207(9) 0.02072(17) Uani 1 1 d .
C8 C 0.1676(4) 0.5919(4) 0.1653(3) 0.0285(8) Uani 1 1 d .
C9 C 0.2685(5) 0.6710(6) 0.0689(5) 0.0553(14) Uani 1 1 d .
H9 H 0.3638 0.6712 0.0704 0.066 Uiso 1 1 calc R
C10 C 0.2277(7) 0.7484(7) -0.0284(5) 0.078(2) Uani 1 1 d .
H10 H 0.2953 0.8031 -0.0936 0.094 Uiso 1 1 calc R
C11 C 0.0903(7) 0.7479(7) -0.0324(5) 0.0675(18) Uani 1 1 d .
H11 H 0.0628 0.8028 -0.0989 0.081 Uiso 1 1 calc R
C12 C -0.0059(5) 0.6678(6) 0.0598(5) 0.0518(13) Uani 1 1 d .
H12 H -0.0993 0.6649 0.0551 0.062 Uiso 1 1 calc R
C13 C 0.0312(5) 0.5909(5) 0.1600(4) 0.0391(10) Uani 1 1 d .
H13 H -0.0377 0.5374 0.2252 0.047 Uiso 1 1 calc R
C14 C 0.2681(3) 0.3273(3) 0.2402(4) 0.0244(7) Uani 1 1 d .
C15 C 0.2755(4) 0.2219(4) 0.3332(4) 0.0302(8) Uani 1 1 d .
H15 H 0.2508 0.2368 0.4262 0.036 Uiso 1 1 calc R
C16 C 0.3191(4) 0.0949(4) 0.2901(5) 0.0359(9) Uani 1 1 d .
H16 H 0.3252 0.0233 0.3537 0.043 Uiso 1 1 calc R
C17 C 0.3535(4) 0.0721(4) 0.1558(5) 0.0449(11) Uani 1 1 d .
H17 H 0.3832 -0.0150 0.1269 0.054 Uiso 1 1 calc R
C18 C 0.3446(5) 0.1768(5) 0.0628(5) 0.0462(11) Uani 1 1 d .
H18 H 0.3661 0.1609 -0.0294 0.055 Uiso 1 1 calc R
C19 C 0.3043(4) 0.3046(4) 0.1042(4) 0.0331(8) Uani 1 1 d .
H19 H 0.3016 0.3764 0.0398 0.040 Uiso 1 1 calc R
C20 C 0.3743(3) 0.5468(3) 0.3031(4) 0.0247(7) Uani 1 1 d .
C21 C 0.3807(4) 0.6808(4) 0.3105(4) 0.0332(9) Uani 1 1 d .
H21 H 0.2994 0.7430 0.3123 0.040 Uiso 1 1 calc R
C22 C 0.5047(4) 0.7226(4) 0.3152(4) 0.0371(10) Uani 1 1 d .
H22 H 0.5086 0.8140 0.3184 0.044 Uiso 1 1 calc R
C23 C 0.6224(5) 0.6354(5) 0.3153(5) 0.0441(11) Uani 1 1 d .
H23 H 0.7058 0.6655 0.3217 0.053 Uiso 1 1 calc R
C24 C 0.6189(5) 0.5030(5) 0.3060(8) 0.0663(18) Uani 1 1 d .
H24 H 0.7008 0.4416 0.3045 0.080 Uiso 1 1 calc R
C25 C 0.4951(5) 0.4601(4) 0.2988(6) 0.0522(13) Uani 1 1 d .
H25 H 0.4939 0.3692 0.2908 0.063 Uiso 1 1 calc R

loop_
_atom_site_aniso_label
_atom_site_aniso_U_11
_atom_site_aniso_U_22
_atom_site_aniso_U_33
_atom_site_aniso_U_23
_atom_site_aniso_U_13
_atom_site_aniso_U_12
Pt1 0.01582(8) 0.02067(10) 0.02200(10) -0.00612(6) -0.00533(6) -0.00075(6)
C1 0.0169(13) 0.0278(17) 0.0264(16) -0.0073(14) -0.0029(12) -0.0012(12)
C2 0.0240(15) 0.0320(19) 0.0288(17) -0.0055(15) -0.0065(14) -0.0047(14)
C3 0.0297(16) 0.0300(18) 0.0238(16) 0.0001(14) -0.0089(14) -0.0117(14)
C4 0.0303(17) 0.037(2) 0.047(2) -0.0105(18) -0.0118(17) -0.0076(16)
C5 0.046(2) 0.034(2) 0.062(3) -0.015(2) -0.013(2) -0.0110(19)
N1 0.056(2) 0.037(2) 0.062(2) -0.0114(18) -0.021(2) -0.0189(18)
C6 0.041(2) 0.047(3) 0.049(2) 0.002(2) -0.0210(19) -0.021(2)
C7 0.0320(17) 0.036(2) 0.036(2) 0.0031(17) -0.0134(16) -0.0113(16)
P1 0.0177(3) 0.0207(4) 0.0228(4) -0.0042(3) -0.0060(3) -0.0009(3)
C8 0.0287(16) 0.0321(19) 0.0202(15) -0.0031(14) -0.0055(13) 0.0023(15)
C9 0.040(2) 0.081(4) 0.036(2) 0.017(2) -0.0082(19) -0.012(2)
C10 0.069(4) 0.105(5) 0.041(3) 0.038(3) -0.011(3) -0.008(4)
C11 0.069(3) 0.092(5) 0.029(2) 0.012(3) -0.018(2) 0.014(3)
C12 0.044(2) 0.073(4) 0.041(2) -0.003(2) -0.024(2) 0.009(2)
C13 0.0359(19) 0.044(2) 0.038(2) 0.0013(19) -0.0177(18) -0.0014(18)
C14 0.0152(12) 0.0249(16) 0.0309(17) -0.0079(14) -0.0051(12) -0.0001(12)
C15 0.0228(15) 0.0284(18) 0.0351(19) -0.0032(15) -0.0057(14) -0.0024(14)
C16 0.0250(16) 0.0237(18) 0.052(2) -0.0025(17) -0.0073(17) 0.0010(14)
C17 0.0337(19) 0.032(2) 0.058(3) -0.021(2) -0.0012(19) 0.0033(17)
C18 0.044(2) 0.045(2) 0.040(2) -0.021(2) -0.0021(19) 0.0009(19)
C19 0.0304(17) 0.0319(19) 0.0328(19) -0.0109(16) -0.0053(15) -0.0011(15)
C20 0.0185(13) 0.0249(16) 0.0294(17) -0.0044(14) -0.0060(13) -0.0046(12)
C21 0.0233(15) 0.0265(18) 0.041(2) -0.0057(16) -0.0018(15) -0.0024(14)
C22 0.0307(17) 0.0282(18) 0.045(2) -0.0112(16) -0.0001(16) -0.0111(15)
C23 0.0333(19) 0.044(2) 0.060(3) -0.005(2) -0.019(2) -0.0164(18)
C24 0.040(2) 0.039(3) 0.137(6) 0.003(3) -0.054(3) -0.006(2)
C25 0.039(2) 0.024(2) 0.104(4) -0.006(2) -0.037(3) -0.0028(17)

loop_
_atom_type_symbol
_atom_type_description
_atom_type_scat_dispersion_real
_atom_type_scat_dispersion_imag
_atom_type_scat_source
C C 0.0033 0.0016 'International Tables Vol C Tables 4.2.6.8 and 6.1.1.4'
N N 0.0061 0.0033 'International Tables Vol C Tables 4.2.6.8 and 6.1.1.4'
P P 0.1023 0.0942 'International Tables Vol C Tables 4.2.6.8 and 6.1.1.4'
Pt Pt -1.7033 8.3905 'International Tables Vol C Tables 4.2.6.8 and 6.1.1.4'
H H 0.0000 0.0000 'International Tables Vol C Tables 4.2.6.8 and 6.1.1.4'

loop_
_geom_angle_atom_site_label_1
_geom_angle_atom_site_label_2
_geom_angle_atom_site_label_3
_geom_angle
_geom_angle_site_symmetry_1
_geom_angle_site_symmetry_3
C1 Pt1 C1 180.000(1) 2_566 .
C1 Pt1 P1 90.78(9) 2_566 2_566
C1 Pt1 P1 89.22(9) . 2_566
C1 Pt1 P1 89.22(9) 2_566 .
C1 Pt1 P1 90.78(9) . .
P1 Pt1 P1 180.0 2_566 .
C2 C1 Pt1 178.5(3) . .
C1 C2 C3 177.9(4) . .
C4 C3 C7 116.3(4) . .
C4 C3 C2 122.4(4) . .
C7 C3 C2 121.3(4) . .
C5 C4 C3 120.3(4) . .
C5 C4 H4 119.8 . .
C3 C4 H4 119.8 . .
N1 C5 C4 123.5(4) . .
N1 C5 H5 118.3 . .
C4 C5 H5 118.3 . .
C6 N1 C5 116.0(4) . .
N1 C6 C7 125.2(4) . .
N1 C6 H6 117.4 . .
C7 C6 H6 117.4 . .
C6 C7 C3 118.7(4) . .
C6 C7 H7 120.7 . .
C3 C7 H7 120.7 . .
C14 P1 C8 105.09(18) . .
C14 P1 C20 103.82(16) . .
C8 P1 C20 105.47(17) . .
C14 P1 Pt1 113.92(11) . .
C8 P1 Pt1 109.21(11) . .
C20 P1 Pt1 118.24(12) . .
C13 C8 C9 119.7(4) . .
C13 C8 P1 117.8(3) . .
C9 C8 P1 122.5(3) . .
C10 C9 C8 119.0(5) . .
C10 C9 H9 120.5 . .
C8 C9 H9 120.5 . .
C11 C10 C9 121.0(5) . .
C11 C10 H10 119.5 . .
C9 C10 H10 119.5 . .
C12 C11 C10 119.5(5) . .
C12 C11 H11 120.2 . .
C10 C11 H11 120.2 . .
C11 C12 C13 120.7(5) . .
C11 C12 H12 119.6 . .
C13 C12 H12 119.6 . .
C8 C13 C12 120.0(4) . .
C8 C13 H13 120.0 . .
C12 C13 H13 120.0 . .
C15 C14 C19 119.7(3) . .
C15 C14 P1 118.3(3) . .
C19 C14 P1 122.0(3) . .
C16 C15 C14 120.0(4) . .
C16 C15 H15 120.0 . .
C14 C15 H15 120.0 . .
C17 C16 C15 120.5(4) . .
C17 C16 H16 119.8 . .
C15 C16 H16 119.8 . .
C16 C17 C18 119.8(4) . .
C16 C17 H17 120.1 . .
C18 C17 H17 120.1 . .
C17 C18 C19 120.2(4) . .
C17 C18 H18 119.9 . .
C19 C18 H18 119.9 . .
C18 C19 C14 119.9(4) . .
C18 C19 H19 120.1 . .
C14 C19 H19 120.1 . .
C25 C20 C21 118.2(3) . .
C25 C20 P1 121.8(3) . .
C21 C20 P1 120.0(3) . .
C22 C21 C20 120.1(4) . .
C22 C21 H21 120.0 . .
C20 C21 H21 120.0 . .
C23 C22 C21 121.4(4) . .
C23 C22 H22 119.3 . .
C21 C22 H22 119.3 . .
C22 C23 C24 119.4(4) . .
C22 C23 H23 120.3 . .
C24 C23 H23 120.3 . .
C23 C24 C25 119.6(5) . .
C23 C24 H24 120.2 . .
C25 C24 H24 120.2 . .
C20 C25 C24 121.3(4) . .
C20 C25 H25 119.4 . .
C24 C25 H25 119.4 . .

loop_
_geom_bond_atom_site_label_1
_geom_bond_atom_site_label_2
_geom_bond_distance
_geom_bond_site_symmetry_2
Pt1 C1 1.998(4) 2_566
Pt1 C1 1.998(4) .
Pt1 P1 2.3151(8) 2_566
Pt1 P1 2.3151(8) .
C1 C2 1.203(5) .
C2 C3 1.426(5) .
C3 C4 1.383(6) .
C3 C7 1.402(5) .
C4 C5 1.381(6) .
C4 H4 0.9500 .
C5 N1 1.335(6) .
C5 H5 0.9500 .
N1 C6 1.323(6) .
C6 C7 1.378(6) .
C6 H6 0.9500 .
C7 H7 0.9500 .
P1 C14 1.816(4) .
P1 C8 1.822(4) .
P1 C20 1.823(3) .
C8 C13 1.374(6) .
C8 C9 1.399(5) .
C9 C10 1.378(7) .
C9 H9 0.9500 .
C10 C11 1.377(9) .
C10 H10 0.9500 .
C11 C12 1.363(8) .
C11 H11 0.9500 .
C12 C13 1.382(7) .
C12 H12 0.9500 .
C13 H13 0.9500 .
C14 C15 1.390(5) .
C14 C19 1.392(5) .
C15 C16 1.389(5) .
C15 H15 0.9500 .
C16 C17 1.378(7) .
C16 H16 0.9500 .
C17 C18 1.389(7) .
C17 H17 0.9500 .
C18 C19 1.390(6) .
C18 H18 0.9500 .
C19 H19 0.9500 .
C20 C25 1.376(6) .
C20 C21 1.399(5) .
C21 C22 1.377(6) .
C21 H21 0.9500 .
C22 C23 1.365(6) .
C22 H22 0.9500 .
C23 C24 1.381(7) .
C23 H23 0.9500 .
C24 C25 1.391(6) .
C24 H24 0.9500 .
C25 H25 0.9500 .
